data_7049214
loop_
_publ_author_name
'Gatus, Mark R. D.'
'Pernik, Indrek'
'Tompsett, Joshua A.'
'Binding, Samantha C.'
'Peterson, Matthew B.'
'Messerle, Barbara A.'

_publ_section_title
;
 Simple and reactive Ir(i) N-heterocyclic carbene complexes for alkyne
 activation.
;
_journal_issue 13
_journal_name_full 'Dalton transactions (Cambridge, England : 2003)'
_journal_page_first 4333
_journal_page_last 4340
_journal_paper_doi 10.1039/c9dt00313d
_journal_volume 48
_journal_year 2019
_chemical_formula_moiety '2(C15 H16 Cl Ir N2 O2)'
_chemical_formula_sum 'C30 H32 Cl2 Ir2 N4 O4'
_chemical_formula_weight 967.89
_space_group_crystal_system triclinic
_space_group_IT_number 2
_space_group_name_Hall '-P 1'
_space_group_name_H-M_alt 'P -1'
_symmetry_space_group_name_Hall '-P 1'
_symmetry_space_group_name_H-M 'P -1'
_atom_sites_solution_hydrogens geom
_audit_creation_date 2019-02-12
_audit_creation_method
;
Olex2 1.2
(compiled 2018.05.29 svn.r3508 for OlexSys, GUI svn.r5506)
;
_audit_update_record
;
2019-02-14 deposited with the CCDC.    2019-02-27 downloaded from the CCDC.
;
_cell_angle_alpha 81.863(6)
_cell_angle_beta 83.238(5)
_cell_angle_gamma 84.662(6)
_cell_formula_units_Z 2
_cell_length_a 8.6537(15)
_cell_length_b 12.833(2)
_cell_length_c 15.3914(17)
_cell_measurement_reflns_used 1911
_cell_measurement_temperature 293(2)
_cell_measurement_theta_max 22.5
_cell_measurement_theta_min 2.5
_cell_volume 1675.2(4)
_computing_molecular_graphics 'Olex2 (Dolomanov et al., 2009)'
_computing_publication_material 'Olex2 (Dolomanov et al., 2009)'
_computing_structure_refinement 'ShelXL (Sheldrick, 2015)'
_computing_structure_solution 'SHELXT 2014/5 (Sheldrick, 2014)'
_diffrn_ambient_temperature 293(2)
_diffrn_measured_fraction_theta_full 0.991
_diffrn_measured_fraction_theta_max 0.971
_diffrn_measurement_device_type 'Bruker APEXII'
_diffrn_radiation_type MoK\a
_diffrn_radiation_wavelength 0.71073
_diffrn_reflns_av_R_equivalents 0.1359
_diffrn_reflns_av_unetI/netI 0.1332
_diffrn_reflns_Laue_measured_fraction_full 0.991
_diffrn_reflns_Laue_measured_fraction_max 0.971
_diffrn_reflns_limit_h_max 10
_diffrn_reflns_limit_h_min -11
_diffrn_reflns_limit_k_max 16
_diffrn_reflns_limit_k_min -16
_diffrn_reflns_limit_l_max 19
_diffrn_reflns_limit_l_min -19
_diffrn_reflns_number 36616
_diffrn_reflns_point_group_measured_fraction_full 0.991
_diffrn_reflns_point_group_measured_fraction_max 0.971
_diffrn_reflns_theta_full 25.242
_diffrn_reflns_theta_max 27.030
_diffrn_reflns_theta_min 2.864
_exptl_absorpt_coefficient_mu 8.134
_exptl_crystal_colour blue-yellow
_exptl_crystal_density_diffrn 1.919
_exptl_crystal_description plate
_exptl_crystal_F_000 920
_refine_diff_density_max 1.357
_refine_diff_density_min -1.681
_refine_diff_density_rms 0.207
_refine_ls_extinction_method none
_refine_ls_goodness_of_fit_ref 0.953
_refine_ls_hydrogen_treatment constr
_refine_ls_matrix_type full
_refine_ls_number_parameters 387
_refine_ls_number_reflns 7129
_refine_ls_number_restraints 3
_refine_ls_restrained_S_all 0.953
_refine_ls_R_factor_all 0.1147
_refine_ls_R_factor_gt 0.0488
_refine_ls_shift/su_max 0.001
_refine_ls_shift/su_mean 0.000
_refine_ls_structure_factor_coef Fsqd
_refine_ls_weighting_details 'w=1/[\s^2^(Fo^2^)+(0.0255P)^2^] where P=(Fo^2^+2Fc^2^)/3'
_refine_ls_weighting_scheme calc
_refine_ls_wR_factor_gt 0.0948
_refine_ls_wR_factor_ref 0.1165
_reflns_Friedel_coverage 0.000
_reflns_number_gt 4079
_reflns_number_total 7129
_reflns_threshold_expression 'I > 2\s(I)'
_cod_data_source_file c9dt00313d2.cif
_cod_data_source_block scb_010_mg1_240216_om_a
_cod_depositor_comments 'Adding full bibliography for 7049214--7049215.cif.'
_cod_database_code 7049214
_shelx_shelxl_version_number 2018/3
_shelx_space_group_comment
;
The symmetry employed for this shelxl refinement is uniquely defined
by the following loop, which should always be used as a source of
symmetry information in preference to the above space-group names.
They are only intended as comments.
;
_olex2_refinement_description
;
1. Fixed Uiso
 At 1.2 times of:
  All C(H) groups
 At 1.5 times of:
  All C(H,H,H) groups
2. Rigid body (RIGU) restrains
 C2, O2
 with sigma for 1-2 distances of 0.004 and sigma for 1-3 distances of 0.004
3.a Aromatic/amide H refined with riding coordinates:
 C4(H4), C5(H5), C9(H9), C11(H11), C19(H19), C20(H20), C24(H24), C26(H26)
3.b Idealised Me refined as rotating group:
 C6(H6A,H6B,H6C), C13(H13A,H13B,H13C), C14(H14A,H14B,H14C), C15(H15A,H15B,
 H15C), C21(H21A,H21B,H21C), C28(H28A,H28B,H28C), C29(H29A,H29B,H29C), C30(H30A,
 H30B,H30C)
;
_olex2_submission_special_instructions 'No special instructions were received'

loop_
_space_group_symop_operation_xyz
'x, y, z'
'-x, -y, -z'

loop_
_atom_site_label
_atom_site_type_symbol
_atom_site_fract_x
_atom_site_fract_y
_atom_site_fract_z
_atom_site_U_iso_or_equiv
_atom_site_adp_type
_atom_site_occupancy
_atom_site_site_symmetry_order
_atom_site_calc_flag
_atom_site_refinement_flags_posn
_atom_site_refinement_flags_adp
N1 N 0.3974(8) -0.0194(6) 0.1300(5) 0.0419(19) Uani 1 1 d . .
N2 N 0.3695(8) 0.1104(6) 0.2046(5) 0.0380(18) Uani 1 1 d . .
O1 O 0.9993(9) -0.0908(8) 0.2973(7) 0.117(4) Uani 1 1 d . .
O2 O 0.5272(11) -0.1307(9) 0.3956(6) 0.129(4) Uani 1 1 d . U
C1 C 0.8821(12) -0.0637(9) 0.2717(8) 0.071(3) Uani 1 1 d . .
C2 C 0.5868(12) -0.0860(10) 0.3302(8) 0.073(4) Uani 1 1 d . U
C3 C 0.4668(10) 0.0270(7) 0.1850(6) 0.040(2) Uani 1 1 d . .
C4 C 0.2559(10) 0.0313(8) 0.1148(6) 0.053(3) Uani 1 1 d . .
H4 H 0.185850 0.012491 0.079360 0.063 Uiso 1 1 calc R .
C5 C 0.2372(10) 0.1139(8) 0.1608(7) 0.049(3) Uani 1 1 d . .
H5 H 0.152090 0.163743 0.162975 0.059 Uiso 1 1 calc R .
C6 C 0.4593(12) -0.1140(8) 0.0899(7) 0.066(3) Uani 1 1 d . .
H6A H 0.569258 -0.125956 0.094804 0.100 Uiso 1 1 calc GR .
H6B H 0.441724 -0.104050 0.028711 0.100 Uiso 1 1 calc GR .
H6C H 0.407346 -0.173958 0.119887 0.100 Uiso 1 1 calc GR .
C7 C 0.4035(9) 0.1876(7) 0.2586(6) 0.042(2) Uani 1 1 d . .
C8 C 0.4775(10) 0.2769(7) 0.2192(6) 0.042(2) Uani 1 1 d . .
C9 C 0.5171(9) 0.3458(7) 0.2731(6) 0.043(2) Uani 1 1 d . .
H9 H 0.569130 0.404759 0.247975 0.051 Uiso 1 1 calc R .
C10 C 0.4807(10) 0.3284(7) 0.3639(6) 0.045(2) Uani 1 1 d . .
C11 C 0.4010(10) 0.2436(7) 0.4001(6) 0.046(2) Uani 1 1 d . .
H11 H 0.373830 0.233908 0.460771 0.056 Uiso 1 1 calc R .
C12 C 0.3572(10) 0.1688(7) 0.3489(6) 0.043(2) Uani 1 1 d . .
C13 C 0.5145(11) 0.2945(8) 0.1193(6) 0.054(3) Uani 1 1 d . .
H13A H 0.591861 0.240922 0.101326 0.081 Uiso 1 1 calc GR .
H13B H 0.553670 0.362715 0.101609 0.081 Uiso 1 1 calc GR .
H13C H 0.421341 0.290911 0.091959 0.081 Uiso 1 1 calc GR .
C14 C 0.5339(11) 0.4038(8) 0.4204(7) 0.061(3) Uani 1 1 d . .
H14A H 0.536054 0.369601 0.479995 0.092 Uiso 1 1 calc GR .
H14B H 0.462684 0.465818 0.419695 0.092 Uiso 1 1 calc GR .
H14C H 0.636571 0.423458 0.397264 0.092 Uiso 1 1 calc GR .
C15 C 0.2663(12) 0.0776(8) 0.3922(7) 0.070(3) Uani 1 1 d . .
H15A H 0.167551 0.103911 0.419353 0.105 Uiso 1 1 calc GR .
H15B H 0.323996 0.036098 0.436266 0.105 Uiso 1 1 calc GR .
H15C H 0.249304 0.034530 0.348525 0.105 Uiso 1 1 calc GR .
Cl1 Cl 0.8100(3) 0.0574(2) 0.09667(17) 0.0596(7) Uani 1 1 d . .
Ir1 Ir 0.68499(4) -0.02109(3) 0.23124(2) 0.04216(14) Uani 1 1 d . .
N3 N 1.0465(9) 0.6697(6) 0.1222(5) 0.051(2) Uani 1 1 d . .
N4 N 1.0557(8) 0.5173(6) 0.1993(5) 0.046(2) Uani 1 1 d . .
O3 O 0.3850(8) 0.6857(7) 0.2879(6) 0.101(3) Uani 1 1 d . .
O4 O 0.8126(9) 0.6780(8) 0.3969(6) 0.103(3) Uani 1 1 d . .
C16 C 0.5119(12) 0.6661(8) 0.2646(7) 0.062(3) Uani 1 1 d . .
C17 C 0.7787(11) 0.6599(9) 0.3337(8) 0.063(3) Uani 1 1 d . .
C18 C 0.9602(10) 0.6040(7) 0.1797(6) 0.042(2) Uani 1 1 d . .
C19 C 1.1940(11) 0.6223(9) 0.1043(7) 0.059(3) Uani 1 1 d . .
H19 H 1.274078 0.652220 0.066067 0.070 Uiso 1 1 calc R .
C20 C 1.2033(11) 0.5252(9) 0.1514(7) 0.060(3) Uani 1 1 d . .
H20 H 1.288215 0.475137 0.151918 0.072 Uiso 1 1 calc R .
C21 C 0.9914(13) 0.7745(8) 0.0841(7) 0.073(3) Uani 1 1 d . .
H21A H 0.949789 0.770316 0.029703 0.109 Uiso 1 1 calc GR .
H21B H 1.076627 0.819107 0.072943 0.109 Uiso 1 1 calc GR .
H21C H 0.911290 0.803571 0.124506 0.109 Uiso 1 1 calc GR .
C22 C 1.0089(9) 0.4249(8) 0.2592(6) 0.042(2) Uani 1 1 d . .
C23 C 0.9417(10) 0.3465(8) 0.2249(7) 0.048(3) Uani 1 1 d . .
C24 C 0.8892(11) 0.2619(8) 0.2826(8) 0.057(3) Uani 1 1 d . .
H24 H 0.841926 0.210042 0.260992 0.068 Uiso 1 1 calc R .
C25 C 0.9050(11) 0.2522(8) 0.3719(9) 0.060(3) Uani 1 1 d . .
C26 C 0.9782(11) 0.3279(9) 0.4021(7) 0.058(3) Uani 1 1 d . .
H26 H 0.991633 0.320556 0.461840 0.069 Uiso 1 1 calc R .
C27 C 1.0335(10) 0.4155(7) 0.3474(7) 0.044(2) Uani 1 1 d . .
C28 C 0.9232(12) 0.3547(8) 0.1290(8) 0.069(3) Uani 1 1 d . .
H28A H 0.853776 0.415186 0.112531 0.103 Uiso 1 1 calc GR .
H28B H 0.880917 0.292094 0.117419 0.103 Uiso 1 1 calc GR .
H28C H 1.023152 0.362058 0.095240 0.103 Uiso 1 1 calc GR .
C29 C 0.8388(12) 0.1604(8) 0.4378(8) 0.082(4) Uani 1 1 d . .
H29A H 0.738046 0.147540 0.423150 0.123 Uiso 1 1 calc GR .
H29B H 0.829108 0.178903 0.496574 0.123 Uiso 1 1 calc GR .
H29C H 0.908138 0.097875 0.434475 0.123 Uiso 1 1 calc GR .
C30 C 1.1213(11) 0.4966(8) 0.3817(7) 0.062(3) Uani 1 1 d . .
H30A H 1.225926 0.496337 0.352950 0.093 Uiso 1 1 calc GR .
H30B H 1.124160 0.478846 0.444274 0.093 Uiso 1 1 calc GR .
H30C H 1.068907 0.565516 0.369527 0.093 Uiso 1 1 calc GR .
Cl2 Cl 0.6583(3) 0.6078(2) 0.0881(2) 0.0751(8) Uani 1 1 d . .
Ir2 Ir 0.72595(4) 0.63528(3) 0.22672(2) 0.04433(14) Uani 1 1 d . .

loop_
_atom_site_aniso_label
_atom_site_aniso_U_11
_atom_site_aniso_U_22
_atom_site_aniso_U_33
_atom_site_aniso_U_23
_atom_site_aniso_U_13
_atom_site_aniso_U_12
N1 0.048(5) 0.032(5) 0.050(5) -0.017(4) -0.012(4) 0.001(4)
N2 0.038(4) 0.032(4) 0.045(5) -0.009(4) -0.011(4) 0.003(3)
O1 0.061(5) 0.140(9) 0.148(9) -0.002(7) -0.054(6) 0.026(5)
O2 0.106(7) 0.174(10) 0.066(6) 0.051(6) 0.021(5) 0.056(7)
C1 0.055(7) 0.067(8) 0.090(9) -0.006(7) -0.022(7) 0.005(6)
C2 0.060(7) 0.089(9) 0.060(7) 0.014(6) -0.012(5) 0.018(6)
C3 0.047(5) 0.037(6) 0.038(5) -0.003(5) -0.012(5) -0.007(5)
C4 0.044(6) 0.062(7) 0.057(7) -0.014(6) -0.018(5) -0.007(5)
C5 0.037(5) 0.040(6) 0.074(7) -0.021(6) -0.014(5) 0.004(4)
C6 0.084(8) 0.051(7) 0.065(7) -0.016(6) -0.016(6) 0.010(6)
C7 0.031(5) 0.045(6) 0.052(6) -0.020(5) -0.012(5) 0.017(4)
C8 0.044(5) 0.039(6) 0.042(6) -0.009(5) -0.007(5) 0.003(4)
C9 0.033(5) 0.043(6) 0.053(6) -0.009(5) -0.003(5) -0.003(4)
C10 0.044(5) 0.040(6) 0.051(6) -0.013(5) -0.006(5) 0.008(5)
C11 0.056(6) 0.042(6) 0.037(5) -0.006(5) 0.000(5) 0.011(5)
C12 0.041(5) 0.045(6) 0.044(6) -0.008(5) -0.003(5) -0.003(4)
C13 0.073(7) 0.053(7) 0.037(6) -0.002(5) -0.004(5) -0.009(5)
C14 0.060(6) 0.068(8) 0.065(7) -0.038(6) -0.016(5) 0.008(6)
C15 0.079(8) 0.054(7) 0.074(8) -0.009(6) 0.007(6) -0.005(6)
Cl1 0.0499(14) 0.0627(18) 0.0624(17) 0.0031(14) -0.0014(13) -0.0069(13)
Ir1 0.0429(2) 0.0429(3) 0.0415(2) -0.00809(19) -0.01199(18) 0.00525(18)
N3 0.065(6) 0.043(5) 0.043(5) -0.003(4) 0.004(4) -0.011(4)
N4 0.039(4) 0.053(5) 0.045(5) -0.001(4) -0.004(4) 0.000(4)
O3 0.039(5) 0.118(8) 0.138(8) -0.014(6) 0.012(5) 0.009(5)
O4 0.073(6) 0.172(10) 0.071(6) -0.064(7) -0.027(5) 0.044(6)
C16 0.053(7) 0.061(7) 0.066(7) -0.004(6) 0.007(6) 0.002(6)
C17 0.032(5) 0.084(9) 0.073(8) -0.023(7) -0.001(6) 0.008(5)
C18 0.055(6) 0.040(6) 0.031(5) -0.005(5) -0.004(5) -0.009(5)
C19 0.048(6) 0.072(8) 0.056(7) -0.022(6) 0.017(5) -0.013(6)
C20 0.034(5) 0.073(8) 0.073(8) -0.019(7) 0.003(5) -0.001(5)
C21 0.111(9) 0.045(7) 0.056(7) -0.001(6) 0.016(7) -0.015(6)
C22 0.025(4) 0.053(7) 0.046(6) -0.010(5) -0.005(4) 0.011(4)
C23 0.045(6) 0.040(6) 0.057(7) -0.011(6) -0.009(5) 0.016(5)
C24 0.051(6) 0.041(7) 0.078(8) -0.016(6) -0.001(6) 0.004(5)
C25 0.049(6) 0.034(6) 0.090(9) 0.005(6) -0.008(6) 0.012(5)
C26 0.057(6) 0.057(7) 0.056(7) -0.013(6) -0.007(5) 0.020(6)
C27 0.039(5) 0.038(6) 0.054(6) -0.004(5) -0.007(5) 0.000(4)
C28 0.070(7) 0.051(7) 0.094(9) -0.030(7) -0.024(7) -0.003(6)
C29 0.064(7) 0.060(8) 0.111(10) 0.012(7) 0.014(7) -0.009(6)
C30 0.055(6) 0.074(8) 0.060(7) -0.017(6) -0.014(5) -0.001(6)
Cl2 0.0803(19) 0.078(2) 0.0727(19) -0.0201(17) -0.0307(16) 0.0081(16)
Ir2 0.0441(2) 0.0412(3) 0.0442(2) -0.00044(19) -0.00260(18) 0.00445(18)

loop_
_atom_type_symbol
_atom_type_description
_atom_type_scat_dispersion_real
_atom_type_scat_dispersion_imag
_atom_type_scat_source
C C 0.0033 0.0016 'International Tables Vol C Tables 4.2.6.8 and 6.1.1.4'
H H 0.0000 0.0000 'International Tables Vol C Tables 4.2.6.8 and 6.1.1.4'
Cl Cl 0.1484 0.1585 'International Tables Vol C Tables 4.2.6.8 and 6.1.1.4'
Ir Ir -1.4442 7.9887 'International Tables Vol C Tables 4.2.6.8 and 6.1.1.4'
N N 0.0061 0.0033 'International Tables Vol C Tables 4.2.6.8 and 6.1.1.4'
O O 0.0106 0.0060 'International Tables Vol C Tables 4.2.6.8 and 6.1.1.4'

loop_
_geom_angle_atom_site_label_1
_geom_angle_atom_site_label_2
_geom_angle_atom_site_label_3
_geom_angle
C3 N1 C4 111.3(8)
C3 N1 C6 126.2(8)
C4 N1 C6 122.5(8)
C3 N2 C5 109.3(7)
C3 N2 C7 124.7(7)
C5 N2 C7 125.9(7)
O1 C1 Ir1 178.5(12)
O2 C2 Ir1 177.6(10)
N1 C3 N2 106.0(7)
N1 C3 Ir1 126.6(7)
N2 C3 Ir1 127.5(6)
C5 C4 N1 106.7(8)
C4 C5 N2 106.7(8)
C8 C7 N2 119.7(8)
C8 C7 C12 122.9(9)
C12 C7 N2 117.4(9)
C7 C8 C13 119.2(9)
C9 C8 C7 118.4(8)
C9 C8 C13 122.4(9)
C8 C9 C10 121.2(9)
C9 C10 C14 119.0(9)
C11 C10 C9 119.1(9)
C11 C10 C14 121.9(9)
C10 C11 C12 122.8(9)
C7 C12 C11 115.4(8)
C7 C12 C15 124.0(9)
C11 C12 C15 120.6(9)
C1 Ir1 C3 179.4(4)
C1 Ir1 Cl1 89.7(4)
C2 Ir1 C1 91.4(5)
C2 Ir1 C3 89.2(4)
C2 Ir1 Cl1 176.9(4)
C3 Ir1 Cl1 89.7(2)
C18 N3 C19 109.9(8)
C18 N3 C21 124.8(8)
C19 N3 C21 125.3(9)
C18 N4 C20 111.4(8)
C18 N4 C22 124.1(7)
C20 N4 C22 124.4(8)
O3 C16 Ir2 178.9(11)
O4 C17 Ir2 177.6(12)
N3 C18 N4 105.6(8)
N3 C18 Ir2 125.6(7)
N4 C18 Ir2 128.8(6)
C20 C19 N3 108.9(9)
C19 C20 N4 104.1(9)
C23 C22 N4 118.2(9)
C27 C22 N4 119.9(9)
C27 C22 C23 121.8(9)
C22 C23 C28 121.4(9)
C24 C23 C22 118.2(10)
C24 C23 C28 120.3(10)
C23 C24 C25 121.6(10)
C24 C25 C29 121.9(11)
C26 C25 C24 118.4(10)
C26 C25 C29 119.7(12)
C25 C26 C27 122.9(10)
C22 C27 C26 117.0(9)
C22 C27 C30 121.0(9)
C26 C27 C30 122.0(9)
C16 Ir2 C18 177.6(4)
C16 Ir2 Cl2 89.8(3)
C17 Ir2 C16 90.1(5)
C17 Ir2 C18 91.8(4)
C17 Ir2 Cl2 178.7(4)
C18 Ir2 Cl2 88.2(2)

loop_
_geom_bond_atom_site_label_1
_geom_bond_atom_site_label_2
_geom_bond_distance
N1 C3 1.328(10)
N1 C4 1.361(10)
N1 C6 1.468(11)
N2 C3 1.345(10)
N2 C5 1.389(10)
N2 C7 1.451(11)
O1 C1 1.139(11)
O2 C2 1.174(12)
C1 Ir1 1.890(11)
C2 Ir1 1.789(12)
C3 Ir1 2.104(8)
C4 C5 1.344(12)
C7 C8 1.393(12)
C7 C12 1.393(12)
C8 C9 1.385(12)
C8 C13 1.523(12)
C9 C10 1.386(12)
C10 C11 1.359(12)
C10 C14 1.524(12)
C11 C12 1.428(12)
C12 C15 1.503(12)
Cl1 Ir1 2.358(2)
N3 C18 1.341(10)
N3 C19 1.376(11)
N3 C21 1.451(11)
N4 C18 1.344(10)
N4 C20 1.403(11)
N4 C22 1.453(11)
O3 C16 1.131(10)
O4 C17 1.109(12)
C16 Ir2 1.898(10)
C17 Ir2 1.836(13)
C18 Ir2 2.093(9)
C19 C20 1.349(13)
C22 C23 1.400(13)
C22 C27 1.385(12)
C23 C24 1.378(13)
C23 C28 1.492(13)
C24 C25 1.385(14)
C25 C26 1.370(14)
C25 C29 1.547(13)
C26 C27 1.392(13)
C27 C30 1.528(13)
Cl2 Ir2 2.359(3)
